data_7128355
loop_
_publ_author_name
'Liang, Qiuming'
'Hayashi, Kasumi'
'Zeng, Yimin'
'Jimenez-Santiago, Jose L'
'Song, Datong'

_publ_section_title
;
 Constructing fused N-heterocycles from unprotected mesoionic
 N-heterocyclic olefins and organic azides <i>via</i> diazo transfer.
;
_journal_issue 50
_journal_name_full 'Chemical communications (Cambridge, England)'
_journal_page_first 6137
_journal_page_last 6140
_journal_paper_doi 10.1039/d1cc02245h
_journal_volume 57
_journal_year 2021
_chemical_formula_sum 'C24 H21 N5'
_chemical_formula_weight 379.46
_space_group_crystal_system monoclinic
_space_group_IT_number 14
_space_group_name_Hall '-P 2ybc'
_space_group_name_H-M_alt 'P 1 21/c 1'
_atom_sites_solution_hydrogens geom
_audit_creation_method SHELXL-2016/6
_audit_update_record
;
2021-04-08 deposited with the CCDC.	2021-05-19 downloaded from the CCDC.
;
_cell_angle_alpha 90
_cell_angle_beta 99.301(19)
_cell_angle_gamma 90
_cell_formula_units_Z 4
_cell_length_a 12.612(7)
_cell_length_b 19.074(12)
_cell_length_c 8.914(5)
_cell_measurement_reflns_used 26751
_cell_measurement_temperature 150(2)
_cell_measurement_theta_max 27.483
_cell_measurement_theta_min 2.691
_cell_volume 2116(2)
_computing_structure_refinement 'SHELXL-2016/6 (Sheldrick, 2016)'
_diffrn_ambient_temperature 150(2)
_diffrn_measured_fraction_theta_full 0.998
_diffrn_measured_fraction_theta_max 0.984
_diffrn_measurement_device_type 'Bruker Kappa Photon II'
_diffrn_measurement_method 'omega and phi scans'
_diffrn_radiation_type MoK\a
_diffrn_radiation_wavelength 0.71073
_diffrn_reflns_av_R_equivalents 0.0949
_diffrn_reflns_av_unetI/netI 0.1176
_diffrn_reflns_Laue_measured_fraction_full 0.998
_diffrn_reflns_Laue_measured_fraction_max 0.984
_diffrn_reflns_limit_h_max 16
_diffrn_reflns_limit_h_min -15
_diffrn_reflns_limit_k_max 20
_diffrn_reflns_limit_k_min -24
_diffrn_reflns_limit_l_max 11
_diffrn_reflns_limit_l_min -11
_diffrn_reflns_number 26751
_diffrn_reflns_point_group_measured_fraction_full 0.998
_diffrn_reflns_point_group_measured_fraction_max 0.984
_diffrn_reflns_theta_full 25.242
_diffrn_reflns_theta_max 27.483
_diffrn_reflns_theta_min 2.691
_exptl_absorpt_coefficient_mu 0.073
_exptl_absorpt_correction_T_max 0.7456
_exptl_absorpt_correction_T_min 0.6850
_exptl_absorpt_correction_type multi-scan
_exptl_absorpt_process_details
;
 SADABS 2016/2: Krause, L., Herbst-Irmer, R., Sheldrick G.M. & Stalke D.,
 J. Appl. Cryst. 48 (2015) 3-10
;
_exptl_crystal_colour 'light yellow'
_exptl_crystal_density_diffrn 1.191
_exptl_crystal_description block
_exptl_crystal_F_000 800
_exptl_crystal_size_max 0.4
_exptl_crystal_size_mid 0.2
_exptl_crystal_size_min 0.1
_refine_diff_density_max 0.463
_refine_diff_density_min -0.682
_refine_diff_density_rms 0.106
_refine_ls_extinction_coef 0.008(3)
_refine_ls_extinction_expression Fc^*^=kFc[1+0.001xFc^2^\l^3^/sin(2\q)]^-1/4^
_refine_ls_extinction_method 'SHELXL-2016/6 (Sheldrick 2016)'
_refine_ls_goodness_of_fit_ref 1.054
_refine_ls_hydrogen_treatment constr
_refine_ls_matrix_type full
_refine_ls_number_parameters 266
_refine_ls_number_reflns 4784
_refine_ls_number_restraints 0
_refine_ls_restrained_S_all 1.054
_refine_ls_R_factor_all 0.1365
_refine_ls_R_factor_gt 0.0797
_refine_ls_shift/su_max 0.000
_refine_ls_shift/su_mean 0.000
_refine_ls_structure_factor_coef Fsqd
_refine_ls_weighting_details 'w=1/[\s^2^(Fo^2^)+(0.1334P)^2^+1.2395P] where P=(Fo^2^+2Fc^2^)/3'
_refine_ls_weighting_scheme calc
_refine_ls_wR_factor_gt 0.2278
_refine_ls_wR_factor_ref 0.2595
_reflns_Friedel_coverage 0.000
_reflns_number_gt 2822
_reflns_number_total 4784
_reflns_threshold_expression 'I > 2\s(I)'
_cod_data_source_file d1cc02245h2.cif
_cod_data_source_block kh28a_sq
_cod_depositor_comments 'Adding full bibliography for 7128333--7128355.cif.'
_cod_original_sg_symbol_H-M 'P 21/c'
_cod_database_code 7128355
_shelx_shelxl_version_number 2016/6
_shelx_space_group_comment
;
The symmetry employed for this shelxl refinement is uniquely defined
by the following loop, which should always be used as a source of
symmetry information in preference to the above space-group names.
They are only intended as comments.
;

loop_
_space_group_symop_operation_xyz
'x, y, z'
'-x, y+1/2, -z+1/2'
'-x, -y, -z'
'x, -y-1/2, z-1/2'

loop_
_atom_site_label
_atom_site_type_symbol
_atom_site_fract_x
_atom_site_fract_y
_atom_site_fract_z
_atom_site_U_iso_or_equiv
_atom_site_adp_type
_atom_site_occupancy
_atom_site_site_symmetry_order
_atom_site_calc_flag
_atom_site_refinement_flags_posn
_atom_site_refinement_flags_adp
_atom_site_refinement_flags_occupancy
_atom_site_disorder_assembly
_atom_site_disorder_group
N1 N 0.7929(2) 0.74291(14) 0.7232(3) 0.0189(6) Uani 1 1 d . . . . .
C1 C 1.0909(3) 0.70745(19) 0.8476(4) 0.0272(8) Uani 1 1 d . . . . .
H1A H 1.057090 0.737844 0.769869 0.033 Uiso 1 1 calc R U . . .
N2 N 0.6894(2) 0.73921(14) 0.6600(3) 0.0213(6) Uani 1 1 d . . . . .
C2 C 1.1951(3) 0.7218(2) 0.9191(5) 0.0332(9) Uani 1 1 d . . . . .
H2 H 1.231564 0.762173 0.891586 0.040 Uiso 1 1 calc R U . . .
C3 C 1.2459(3) 0.6764(2) 1.0316(5) 0.0363(9) Uani 1 1 d . . . . .
H3 H 1.316628 0.686396 1.081542 0.044 Uiso 1 1 calc R U . . .
N3 N 0.6649(2) 0.67076(14) 0.6538(3) 0.0208(6) Uani 1 1 d . . . . .
N4 N 0.8860(2) 0.56768(16) 0.8067(3) 0.0258(7) Uani 1 1 d . . . . .
C4 C 1.1931(3) 0.6170(2) 1.0702(4) 0.0374(10) Uani 1 1 d . . . . .
H4 H 1.228566 0.585526 1.144452 0.045 Uiso 1 1 calc R U . . .
N5 N 0.7786(2) 0.56402(15) 0.7414(3) 0.0245(6) Uani 1 1 d . . . . .
C5 C 1.0882(3) 0.6033(2) 1.0005(4) 0.0287(8) Uani 1 1 d . . . . .
H5 H 1.052014 0.562916 1.028531 0.034 Uiso 1 1 calc R U . . .
C6 C 1.0355(3) 0.64903(18) 0.8886(4) 0.0219(7) Uani 1 1 d . . . . .
C7 C 0.9236(2) 0.63431(18) 0.8186(4) 0.0207(7) Uani 1 1 d . . . . .
C8 C 0.8367(2) 0.67803(17) 0.7584(3) 0.0190(7) Uani 1 1 d . . . . .
C9 C 0.7527(2) 0.63101(18) 0.7143(4) 0.0198(7) Uani 1 1 d . . . . .
C10 C 0.5544(2) 0.64969(17) 0.6089(4) 0.0199(7) Uani 1 1 d . . . . .
C11 C 0.4794(3) 0.67288(19) 0.6972(4) 0.0266(8) Uani 1 1 d . . . . .
C12 C 0.3738(3) 0.64987(19) 0.6547(4) 0.0266(8) Uani 1 1 d . . . . .
H12 H 0.320825 0.664712 0.712357 0.032 Uiso 1 1 calc R U . . .
C13 C 0.3435(3) 0.60575(18) 0.5301(4) 0.0243(8) Uani 1 1 d . . . . .
C14 C 0.4212(3) 0.58487(18) 0.4460(4) 0.0224(7) Uani 1 1 d . . . . .
H14 H 0.400966 0.554952 0.360975 0.027 Uiso 1 1 calc R U . . .
C15 C 0.5284(3) 0.60621(17) 0.4816(4) 0.0202(7) Uani 1 1 d . . . . .
C16 C 0.5075(3) 0.7185(2) 0.8346(5) 0.0445(11) Uani 1 1 d . . . . .
H16A H 0.525503 0.765655 0.802928 0.067 Uiso 1 1 calc R U . . .
H16B H 0.569384 0.698558 0.901648 0.067 Uiso 1 1 calc R U . . .
H16C H 0.446071 0.721182 0.889050 0.067 Uiso 1 1 calc R U . . .
C17 C 0.2280(3) 0.5814(2) 0.4920(4) 0.0315(9) Uani 1 1 d . . . . .
H17A H 0.184521 0.618214 0.435128 0.047 Uiso 1 1 calc R U . . .
H17B H 0.200018 0.571416 0.586103 0.047 Uiso 1 1 calc R U . . .
H17C H 0.224624 0.538780 0.429944 0.047 Uiso 1 1 calc R U . . .
C18 C 0.6102(3) 0.5844(2) 0.3843(4) 0.0309(8) Uani 1 1 d . . . . .
H18A H 0.576598 0.552499 0.304329 0.046 Uiso 1 1 calc R U . . .
H18B H 0.670257 0.560539 0.447543 0.046 Uiso 1 1 calc R U . . .
H18C H 0.636928 0.626021 0.337777 0.046 Uiso 1 1 calc R U . . .
C19 C 0.8385(2) 0.81151(17) 0.7549(3) 0.0182(7) Uani 1 1 d . . . . .
C20 C 0.8146(3) 0.86440(18) 0.6489(4) 0.0241(8) Uani 1 1 d . . . . .
H20 H 0.768796 0.855825 0.555191 0.029 Uiso 1 1 calc R U . . .
C21 C 0.8586(3) 0.9299(2) 0.6820(4) 0.0308(8) Uani 1 1 d . . . . .
H21 H 0.843799 0.966937 0.610333 0.037 Uiso 1 1 calc R U . . .
C22 C 0.9247(3) 0.9418(2) 0.8205(4) 0.0322(9) Uani 1 1 d . . . . .
H22 H 0.955581 0.986852 0.842455 0.039 Uiso 1 1 calc R U . . .
C23 C 0.9458(3) 0.88859(19) 0.9260(4) 0.0273(8) Uani 1 1 d . . . . .
H23 H 0.990020 0.897411 1.020946 0.033 Uiso 1 1 calc R U . . .
C24 C 0.9029(2) 0.82251(18) 0.8944(4) 0.0220(7) Uani 1 1 d . . . . .
H24 H 0.917279 0.785577 0.966289 0.026 Uiso 1 1 calc R U . . .

loop_
_atom_site_aniso_label
_atom_site_aniso_U_11
_atom_site_aniso_U_22
_atom_site_aniso_U_33
_atom_site_aniso_U_23
_atom_site_aniso_U_13
_atom_site_aniso_U_12
N1 0.0189(13) 0.0165(15) 0.0200(13) -0.0004(11) -0.0008(10) -0.0016(10)
C1 0.0248(18) 0.0212(19) 0.035(2) -0.0008(16) 0.0041(15) 0.0037(14)
N2 0.0187(13) 0.0164(15) 0.0265(14) 0.0006(12) -0.0031(11) -0.0029(11)
C2 0.0241(18) 0.032(2) 0.044(2) -0.0075(18) 0.0057(16) -0.0008(15)
C3 0.0204(18) 0.047(3) 0.040(2) -0.0073(19) 0.0007(16) 0.0010(17)
N3 0.0194(13) 0.0164(15) 0.0248(14) -0.0002(11) -0.0020(11) -0.0033(11)
N4 0.0236(15) 0.0225(16) 0.0297(15) -0.0006(13) -0.0009(12) 0.0006(12)
C4 0.0235(18) 0.051(3) 0.034(2) 0.0002(19) -0.0050(15) 0.0076(17)
N5 0.0230(14) 0.0187(16) 0.0293(16) -0.0011(12) -0.0034(12) -0.0005(11)
C5 0.0242(17) 0.030(2) 0.0300(19) 0.0001(16) 0.0003(14) 0.0025(15)
C6 0.0198(16) 0.0220(18) 0.0232(17) -0.0023(14) 0.0016(13) 0.0000(13)
C7 0.0212(16) 0.0198(18) 0.0201(16) -0.0002(13) 0.0004(13) 0.0015(13)
C8 0.0216(16) 0.0153(17) 0.0195(16) -0.0018(13) 0.0020(12) -0.0009(13)
C9 0.0202(16) 0.0183(18) 0.0195(16) 0.0002(13) -0.0015(12) 0.0005(13)
C10 0.0169(15) 0.0174(17) 0.0228(17) 0.0035(14) -0.0048(12) -0.0025(12)
C11 0.0255(18) 0.027(2) 0.0256(18) -0.0071(15) -0.0015(14) -0.0010(14)
C12 0.0231(17) 0.024(2) 0.0328(19) -0.0075(15) 0.0051(14) -0.0019(14)
C13 0.0208(17) 0.0210(19) 0.0293(18) 0.0011(15) -0.0013(14) -0.0013(13)
C14 0.0244(17) 0.0193(18) 0.0213(17) -0.0032(14) -0.0030(13) -0.0009(13)
C15 0.0235(16) 0.0168(17) 0.0191(16) 0.0008(13) -0.0005(12) -0.0002(13)
C16 0.036(2) 0.054(3) 0.044(2) -0.026(2) 0.0074(18) -0.0094(19)
C17 0.0210(17) 0.030(2) 0.043(2) -0.0087(17) 0.0017(16) -0.0071(15)
C18 0.0262(18) 0.037(2) 0.0285(19) -0.0077(17) 0.0021(15) -0.0046(16)
C19 0.0167(15) 0.0161(17) 0.0223(17) -0.0026(13) 0.0044(12) -0.0013(12)
C20 0.0272(17) 0.0207(19) 0.0241(18) -0.0005(14) 0.0032(14) 0.0004(14)
C21 0.037(2) 0.022(2) 0.035(2) 0.0037(16) 0.0126(16) -0.0023(15)
C22 0.0327(19) 0.022(2) 0.044(2) -0.0121(18) 0.0133(17) -0.0100(15)
C23 0.0238(17) 0.029(2) 0.0289(19) -0.0106(16) 0.0040(14) -0.0084(15)
C24 0.0199(16) 0.0222(18) 0.0238(17) -0.0016(14) 0.0035(13) 0.0009(13)

loop_
_atom_type_symbol
_atom_type_description
_atom_type_scat_dispersion_real
_atom_type_scat_dispersion_imag
_atom_type_scat_source
C C 0.0033 0.0016 'International Tables Vol C Tables 4.2.6.8 and 6.1.1.4'
H H 0.0000 0.0000 'International Tables Vol C Tables 4.2.6.8 and 6.1.1.4'
N N 0.0061 0.0033 'International Tables Vol C Tables 4.2.6.8 and 6.1.1.4'

loop_
_geom_angle_atom_site_label_1
_geom_angle_atom_site_label_2
_geom_angle_atom_site_label_3
_geom_angle
_geom_angle_site_symmetry_1
_geom_angle_site_symmetry_3
_geom_angle_publ_flag
N2 N1 C8 112.2(3) . . ?
N2 N1 C19 117.5(3) . . ?
C8 N1 C19 130.0(3) . . ?
C2 C1 C6 120.8(3) . . ?
C2 C1 H1A 119.6 . . ?
C6 C1 H1A 119.6 . . ?
N1 N2 N3 105.7(2) . . ?
C1 C2 C3 119.8(4) . . ?
C1 C2 H2 120.1 . . ?
C3 C2 H2 120.1 . . ?
C4 C3 C2 120.1(3) . . ?
C4 C3 H3 120.0 . . ?
C2 C3 H3 120.0 . . ?
N2 N3 C9 110.8(3) . . ?
N2 N3 C10 119.2(3) . . ?
C9 N3 C10 129.4(3) . . ?
C7 N4 N5 112.7(3) . . ?
C3 C4 C5 120.1(4) . . ?
C3 C4 H4 119.9 . . ?
C5 C4 H4 119.9 . . ?
C9 N5 N4 102.8(3) . . ?
C4 C5 C6 120.4(4) . . ?
C4 C5 H5 119.8 . . ?
C6 C5 H5 119.8 . . ?
C1 C6 C5 118.7(3) . . ?
C1 C6 C7 121.8(3) . . ?
C5 C6 C7 119.5(3) . . ?
N4 C7 C8 106.5(3) . . ?
N4 C7 C6 120.7(3) . . ?
C8 C7 C6 132.8(3) . . ?
N1 C8 C9 104.9(3) . . ?
N1 C8 C7 151.6(3) . . ?
C9 C8 C7 103.6(3) . . ?
N5 C9 N3 139.2(3) . . ?
N5 C9 C8 114.4(3) . . ?
N3 C9 C8 106.4(3) . . ?
C11 C10 C15 123.6(3) . . ?
C11 C10 N3 117.8(3) . . ?
C15 C10 N3 118.6(3) . . ?
C12 C11 C10 116.8(3) . . ?
C12 C11 C16 119.7(3) . . ?
C10 C11 C16 123.5(3) . . ?
C11 C12 C13 122.2(3) . . ?
C11 C12 H12 118.9 . . ?
C13 C12 H12 118.9 . . ?
C14 C13 C12 118.4(3) . . ?
C14 C13 C17 122.0(3) . . ?
C12 C13 C17 119.6(3) . . ?
C13 C14 C15 122.4(3) . . ?
C13 C14 H14 118.8 . . ?
C15 C14 H14 118.8 . . ?
C14 C15 C10 116.6(3) . . ?
C14 C15 C18 121.0(3) . . ?
C10 C15 C18 122.5(3) . . ?
C11 C16 H16A 109.5 . . ?
C11 C16 H16B 109.5 . . ?
H16A C16 H16B 109.5 . . ?
C11 C16 H16C 109.5 . . ?
H16A C16 H16C 109.5 . . ?
H16B C16 H16C 109.5 . . ?
C13 C17 H17A 109.5 . . ?
C13 C17 H17B 109.5 . . ?
H17A C17 H17B 109.5 . . ?
C13 C17 H17C 109.5 . . ?
H17A C17 H17C 109.5 . . ?
H17B C17 H17C 109.5 . . ?
C15 C18 H18A 109.5 . . ?
C15 C18 H18B 109.5 . . ?
H18A C18 H18B 109.5 . . ?
C15 C18 H18C 109.5 . . ?
H18A C18 H18C 109.5 . . ?
H18B C18 H18C 109.5 . . ?
C20 C19 C24 122.3(3) . . ?
C20 C19 N1 119.6(3) . . ?
C24 C19 N1 118.1(3) . . ?
C21 C20 C19 118.6(3) . . ?
C21 C20 H20 120.7 . . ?
C19 C20 H20 120.7 . . ?
C20 C21 C22 120.0(3) . . ?
C20 C21 H21 120.0 . . ?
C22 C21 H21 120.0 . . ?
C23 C22 C21 120.4(3) . . ?
C23 C22 H22 119.8 . . ?
C21 C22 H22 119.8 . . ?
C22 C23 C24 120.4(3) . . ?
C22 C23 H23 119.8 . . ?
C24 C23 H23 119.8 . . ?
C23 C24 C19 118.3(3) . . ?
C23 C24 H24 120.8 . . ?
C19 C24 H24 120.8 . . ?

loop_
_geom_bond_atom_site_label_1
_geom_bond_atom_site_label_2
_geom_bond_distance
_geom_bond_site_symmetry_2
_geom_bond_publ_flag
N1 N2 1.338(4) . ?
N1 C8 1.371(4) . ?
N1 C19 1.439(4) . ?
C1 C2 1.391(5) . ?
C1 C6 1.395(5) . ?
C1 H1A 0.9500 . ?
N2 N3 1.341(4) . ?
C2 C3 1.398(6) . ?
C2 H2 0.9500 . ?
C3 C4 1.386(6) . ?
C3 H3 0.9500 . ?
N3 C9 1.378(4) . ?
N3 C10 1.444(4) . ?
N4 C7 1.354(4) . ?
N4 N5 1.387(4) . ?
C4 C5 1.392(5) . ?
C4 H4 0.9500 . ?
N5 C9 1.331(4) . ?
C5 C6 1.408(5) . ?
C5 H5 0.9500 . ?
C6 C7 1.476(4) . ?
C7 C8 1.412(5) . ?
C8 C9 1.395(5) . ?
C10 C11 1.397(5) . ?
C10 C15 1.401(5) . ?
C11 C12 1.394(5) . ?
C11 C16 1.497(5) . ?
C12 C13 1.397(5) . ?
C12 H12 0.9500 . ?
C13 C14 1.386(5) . ?
C13 C17 1.514(4) . ?
C14 C15 1.398(5) . ?
C14 H14 0.9500 . ?
C15 C18 1.510(5) . ?
C16 H16A 0.9800 . ?
C16 H16B 0.9800 . ?
C16 H16C 0.9800 . ?
C17 H17A 0.9800 . ?
C17 H17B 0.9800 . ?
C17 H17C 0.9800 . ?
C18 H18A 0.9800 . ?
C18 H18B 0.9800 . ?
C18 H18C 0.9800 . ?
C19 C20 1.382(5) . ?
C19 C24 1.387(4) . ?
C20 C21 1.381(5) . ?
C20 H20 0.9500 . ?
C21 C22 1.392(5) . ?
C21 H21 0.9500 . ?
C22 C23 1.381(5) . ?
C22 H22 0.9500 . ?
C23 C24 1.382(5) . ?
C23 H23 0.9500 . ?
C24 H24 0.9500 . ?

loop_
_geom_torsion_atom_site_label_1
_geom_torsion_atom_site_label_2
_geom_torsion_atom_site_label_3
_geom_torsion_atom_site_label_4
_geom_torsion
_geom_torsion_site_symmetry_1
_geom_torsion_site_symmetry_2
_geom_torsion_site_symmetry_3
_geom_torsion_site_symmetry_4
_geom_torsion_publ_flag
C8 N1 N2 N3 0.0(3) . . . . ?
C19 N1 N2 N3 -175.2(3) . . . . ?
C6 C1 C2 C3 1.2(5) . . . . ?
C1 C2 C3 C4 0.8(6) . . . . ?
N1 N2 N3 C9 0.5(3) . . . . ?
N1 N2 N3 C10 172.0(3) . . . . ?
C2 C3 C4 C5 -1.9(6) . . . . ?
C7 N4 N5 C9 0.1(4) . . . . ?
C3 C4 C5 C6 1.0(6) . . . . ?
C2 C1 C6 C5 -2.1(5) . . . . ?
C2 C1 C6 C7 177.6(3) . . . . ?
C4 C5 C6 C1 1.0(5) . . . . ?
C4 C5 C6 C7 -178.7(3) . . . . ?
N5 N4 C7 C8 0.1(4) . . . . ?
N5 N4 C7 C6 178.5(3) . . . . ?
C1 C6 C7 N4 151.7(3) . . . . ?
C5 C6 C7 N4 -28.6(5) . . . . ?
C1 C6 C7 C8 -30.4(6) . . . . ?
C5 C6 C7 C8 149.3(4) . . . . ?
N2 N1 C8 C9 -0.6(3) . . . . ?
C19 N1 C8 C9 173.9(3) . . . . ?
N2 N1 C8 C7 -179.2(5) . . . . ?
C19 N1 C8 C7 -4.7(8) . . . . ?
N4 C7 C8 N1 178.3(5) . . . . ?
C6 C7 C8 N1 0.3(9) . . . . ?
N4 C7 C8 C9 -0.2(3) . . . . ?
C6 C7 C8 C9 -178.3(3) . . . . ?
N4 N5 C9 N3 180.0(4) . . . . ?
N4 N5 C9 C8 -0.2(4) . . . . ?
N2 N3 C9 N5 178.9(4) . . . . ?
C10 N3 C9 N5 8.5(7) . . . . ?
N2 N3 C9 C8 -0.9(4) . . . . ?
C10 N3 C9 C8 -171.3(3) . . . . ?
N1 C8 C9 N5 -179.0(3) . . . . ?
C7 C8 C9 N5 0.3(4) . . . . ?
N1 C8 C9 N3 0.9(3) . . . . ?
C7 C8 C9 N3 -179.8(3) . . . . ?
N2 N3 C10 C11 -59.9(4) . . . . ?
C9 N3 C10 C11 109.8(4) . . . . ?
N2 N3 C10 C15 121.4(3) . . . . ?
C9 N3 C10 C15 -68.9(4) . . . . ?
C15 C10 C11 C12 0.8(5) . . . . ?
N3 C10 C11 C12 -177.9(3) . . . . ?
C15 C10 C11 C16 179.1(4) . . . . ?
N3 C10 C11 C16 0.4(5) . . . . ?
C10 C11 C12 C13 0.0(5) . . . . ?
C16 C11 C12 C13 -178.3(4) . . . . ?
C11 C12 C13 C14 -0.5(5) . . . . ?
C11 C12 C13 C17 178.7(3) . . . . ?
C12 C13 C14 C15 0.2(5) . . . . ?
C17 C13 C14 C15 -179.0(3) . . . . ?
C13 C14 C15 C10 0.6(5) . . . . ?
C13 C14 C15 C18 -177.9(3) . . . . ?
C11 C10 C15 C14 -1.2(5) . . . . ?
N3 C10 C15 C14 177.5(3) . . . . ?
C11 C10 C15 C18 177.4(3) . . . . ?
N3 C10 C15 C18 -4.0(5) . . . . ?
N2 N1 C19 C20 -42.5(4) . . . . ?
C8 N1 C19 C20 143.2(3) . . . . ?
N2 N1 C19 C24 135.6(3) . . . . ?
C8 N1 C19 C24 -38.7(5) . . . . ?
C24 C19 C20 C21 1.5(5) . . . . ?
N1 C19 C20 C21 179.6(3) . . . . ?
C19 C20 C21 C22 -0.6(5) . . . . ?
C20 C21 C22 C23 -0.7(5) . . . . ?
C21 C22 C23 C24 1.1(5) . . . . ?
C22 C23 C24 C19 -0.2(5) . . . . ?
C20 C19 C24 C23 -1.1(5) . . . . ?
N1 C19 C24 C23 -179.2(3) . . . . ?
